data_7062279
loop_
_publ_author_name
'Sun, Jing'
'Yan, Chen'
'Sun, Qiu'
'Han, Ying'
'Yan, Chao-Guo'

_publ_section_title
;
 Selective construction of polycyclic cyclohepta[b]indoles and
 cyclopenta[b]indoles via cycloaddition reaction of
 3-(indol-3-yl)maleimides and (indol-2-yl)methanols
;
_journal_issue 14
_journal_name_full 'New Journal of Chemistry'
_journal_page_first 6694
_journal_page_last 6699
_journal_paper_doi 10.1039/D3NJ00013C
_journal_volume 47
_journal_year 2023
_chemical_formula_moiety 'C43 H32 N4 O3'
_chemical_formula_sum 'C43 H32 N4 O3'
_chemical_formula_weight 652.72
_space_group_crystal_system monoclinic
_space_group_IT_number 15
_space_group_name_Hall '-C 2yc'
_space_group_name_H-M_alt 'C 1 2/c 1'
_atom_sites_solution_hydrogens geom
_audit_creation_method SHELXL-2014/7
_audit_update_record
;
2022-06-08 deposited with the CCDC.	2023-02-16 downloaded from the CCDC.
;
_cell_angle_alpha 90
_cell_angle_beta 101.793(6)
_cell_angle_gamma 90
_cell_formula_units_Z 8
_cell_length_a 29.965(6)
_cell_length_b 10.1561(19)
_cell_length_c 27.430(6)
_cell_measurement_reflns_used 8913
_cell_measurement_temperature 296(2)
_cell_measurement_theta_max 21.31
_cell_measurement_theta_min 2.26
_cell_volume 8172(3)
_computing_structure_refinement 'SHELXL-2014/7 (Sheldrick, 2014)'
_diffrn_ambient_temperature 296(2)
_diffrn_measured_fraction_theta_full 0.994
_diffrn_measured_fraction_theta_max 0.994
_diffrn_measurement_device_type 'Bruker APEX-II CCD'
_diffrn_measurement_method '\f and \w scans'
_diffrn_radiation_type MoK\a
_diffrn_radiation_wavelength 0.71073
_diffrn_reflns_av_R_equivalents 0.0533
_diffrn_reflns_av_unetI/netI 0.0502
_diffrn_reflns_Laue_measured_fraction_full 0.994
_diffrn_reflns_Laue_measured_fraction_max 0.994
_diffrn_reflns_limit_h_max 32
_diffrn_reflns_limit_h_min -35
_diffrn_reflns_limit_k_max 12
_diffrn_reflns_limit_k_min -11
_diffrn_reflns_limit_l_max 32
_diffrn_reflns_limit_l_min -32
_diffrn_reflns_number 34118
_diffrn_reflns_point_group_measured_fraction_full 0.994
_diffrn_reflns_point_group_measured_fraction_max 0.994
_diffrn_reflns_theta_full 24.998
_diffrn_reflns_theta_max 24.998
_diffrn_reflns_theta_min 2.122
_exptl_absorpt_coefficient_mu 0.068
_exptl_absorpt_correction_T_max 0.7456
_exptl_absorpt_correction_T_min 0.6580
_exptl_absorpt_correction_type multi-scan
_exptl_absorpt_process_details sadabs
_exptl_crystal_colour colorless
_exptl_crystal_density_diffrn 1.061
_exptl_crystal_description block
_exptl_crystal_F_000 2736
_exptl_crystal_size_max 0.240
_exptl_crystal_size_mid 0.220
_exptl_crystal_size_min 0.200
_refine_diff_density_max 0.942
_refine_diff_density_min -0.495
_refine_diff_density_rms 0.071
_refine_ls_extinction_coef 0.0017(6)
_refine_ls_extinction_expression Fc^*^=kFc[1+0.001xFc^2^\l^3^/sin(2\q)]^-1/4^
_refine_ls_extinction_method 'SHELXL-2014/7 (Sheldrick 2014'
_refine_ls_goodness_of_fit_ref 0.980
_refine_ls_hydrogen_treatment constr
_refine_ls_matrix_type full
_refine_ls_number_parameters 499
_refine_ls_number_reflns 7151
_refine_ls_number_restraints 246
_refine_ls_restrained_S_all 0.998
_refine_ls_R_factor_all 0.1579
_refine_ls_R_factor_gt 0.1073
_refine_ls_shift/su_max 0.000
_refine_ls_shift/su_mean 0.000
_refine_ls_structure_factor_coef Fsqd
_refine_ls_weighting_details 'w=1/[\s^2^(Fo^2^)+(0.2000P)^2^+14.5000P] where P=(Fo^2^+2Fc^2^)/3'
_refine_ls_weighting_scheme calc
_refine_ls_wR_factor_gt 0.3132
_refine_ls_wR_factor_ref 0.3406
_reflns_Friedel_coverage 0.000
_reflns_number_gt 4092
_reflns_number_total 7151
_reflns_threshold_expression 'I > 2\s(I)'
_cod_data_source_file d3nj00013c2.cif
_cod_data_source_block 5e
_cod_depositor_comments 'Adding full bibliography for 7062276--7062283.cif.'
_cod_original_cell_volume 8171(3)
_cod_original_sg_symbol_H-M 'C 2/c'
_cod_database_code 7062279
_shelx_shelxl_version_number 2014/7
_shelx_space_group_comment
;
The symmetry employed for this shelxl refinement is uniquely defined
by the following loop, which should always be used as a source of
symmetry information in preference to the above space-group names.
They are only intended as comments.
;
_shelx_estimated_absorpt_t_min 0.984
_shelx_estimated_absorpt_t_max 0.987

loop_
_space_group_symop_operation_xyz
'x, y, z'
'-x, y, -z+1/2'
'x+1/2, y+1/2, z'
'-x+1/2, y+1/2, -z+1/2'
'-x, -y, -z'
'x, -y, z-1/2'
'-x+1/2, -y+1/2, -z'
'x+1/2, -y+1/2, z-1/2'

loop_
_atom_site_label
_atom_site_type_symbol
_atom_site_fract_x
_atom_site_fract_y
_atom_site_fract_z
_atom_site_U_iso_or_equiv
_atom_site_adp_type
_atom_site_occupancy
_atom_site_site_symmetry_order
_atom_site_calc_flag
_atom_site_refinement_flags_posn
_atom_site_refinement_flags_adp
_atom_site_refinement_flags_occupancy
_atom_site_disorder_assembly
_atom_site_disorder_group
C1 C 0.52663(19) 0.4873(10) 0.4148(3) 0.144(3) Uani 1 1 d . . . . .
H1A H 0.5411 0.5065 0.3874 0.216 Uiso 1 1 calc R U . . .
H1B H 0.5331 0.3979 0.4253 0.216 Uiso 1 1 calc R U . . .
H1C H 0.5381 0.5458 0.4419 0.216 Uiso 1 1 calc R U . . .
C2 C 0.45083(17) 0.4559(6) 0.35692(19) 0.0833(14) Uani 1 1 d . . . . .
C3 C 0.4628(2) 0.3796(7) 0.3183(2) 0.113(2) Uani 1 1 d . . . . .
H3 H 0.4931 0.3588 0.3186 0.135 Uiso 1 1 calc R U . . .
C4 C 0.4288(3) 0.3379(8) 0.2809(3) 0.127(2) Uani 1 1 d . . . . .
H4 H 0.4360 0.2873 0.2554 0.152 Uiso 1 1 calc R U . . .
C5 C 0.3830(3) 0.3691(8) 0.2799(2) 0.120(2) Uani 1 1 d . . . . .
H5 H 0.3605 0.3397 0.2536 0.144 Uiso 1 1 calc R U . . .
C6 C 0.37113(19) 0.4422(6) 0.31706(19) 0.0923(16) Uani 1 1 d . . . . .
H6 H 0.3407 0.4630 0.3162 0.111 Uiso 1 1 calc R U . . .
C7 C 0.40540(15) 0.4856(5) 0.35655(16) 0.0708(12) Uani 1 1 d . . . . .
C8 C 0.40515(14) 0.5582(5) 0.40160(16) 0.0661(11) Uani 1 1 d . . . . .
C9 C 0.44987(16) 0.5651(6) 0.42527(18) 0.0836(14) Uani 1 1 d . . . . .
H9 H 0.4602 0.6062 0.4558 0.100 Uiso 1 1 calc R U . . .
C10 C 0.33370(14) 0.6991(4) 0.38560(15) 0.0613(11) Uani 1 1 d . . . . .
C11 C 0.36464(13) 0.6057(4) 0.42105(14) 0.0581(10) Uani 1 1 d . . . . .
C12 C 0.33079(13) 0.4950(4) 0.43057(14) 0.0581(10) Uani 1 1 d . . . . .
H12 H 0.3409 0.4097 0.4202 0.070 Uiso 1 1 calc R U . . .
C13 C 0.28573(15) 0.5307(4) 0.39808(14) 0.0592(10) Uani 1 1 d . . . . .
C14 C 0.25032(16) 0.7217(5) 0.34651(17) 0.0776(13) Uani 1 1 d . . . . .
H14A H 0.2563 0.8156 0.3487 0.093 Uiso 1 1 calc R U . . .
H14B H 0.2237 0.7047 0.3605 0.093 Uiso 1 1 calc R U . . .
C15 C 0.24029(18) 0.6808(6) 0.29212(16) 0.0978(14) Uani 1 1 d D U . . .
C16 C 0.1981(3) 0.6229(13) 0.2735(3) 0.1098(19) Uani 0.519(8) 1 d D U P A 1
H16 H 0.1784 0.6056 0.2949 0.132 Uiso 0.519(8) 1 calc R U P A 1
C17 C 0.1852(3) 0.5908(15) 0.2234(3) 0.1156(19) Uani 0.519(8) 1 d D U P A 1
H17 H 0.1550 0.5697 0.2099 0.139 Uiso 0.519(8) 1 calc R U P A 1
C18 C 0.2174(4) 0.5901(14) 0.1935(3) 0.1172(18) Uani 0.519(8) 1 d D U P A 1
H18 H 0.2108 0.5512 0.1622 0.141 Uiso 0.519(8) 1 calc R U P A 1
C19 C 0.2594(3) 0.6482(14) 0.2110(3) 0.1148(18) Uani 0.519(8) 1 d D U P A 1
H19 H 0.2812 0.6509 0.1913 0.138 Uiso 0.519(8) 1 calc R U P A 1
C20 C 0.2685(3) 0.7025(13) 0.2584(2) 0.1096(18) Uani 0.519(8) 1 d D U P A 1
H20 H 0.2942 0.7549 0.2680 0.132 Uiso 0.519(8) 1 calc R U P A 1
C16' C 0.2119(5) 0.5769(11) 0.2738(3) 0.1113(19) Uani 0.481(8) 1 d D U P A 2
H16' H 0.1986 0.5260 0.2952 0.134 Uiso 0.481(8) 1 calc R U P A 2
C17' C 0.2033(5) 0.5491(11) 0.2231(3) 0.1156(19) Uani 0.481(8) 1 d D U P A 2
H17' H 0.1881 0.4726 0.2108 0.139 Uiso 0.481(8) 1 calc R U P A 2
C18' C 0.2181(5) 0.6382(12) 0.1913(3) 0.1172(19) Uani 0.481(8) 1 d D U P A 2
H18' H 0.2093 0.6279 0.1570 0.141 Uiso 0.481(8) 1 calc R U P A 2
C19' C 0.2459(4) 0.7421(13) 0.2108(3) 0.1152(18) Uani 0.481(8) 1 d D U P A 2
H19' H 0.2613 0.7896 0.1904 0.138 Uiso 0.481(8) 1 calc R U P A 2
C20' C 0.2507(5) 0.7749(10) 0.2596(3) 0.1104(18) Uani 0.481(8) 1 d D U P A 2
H20' H 0.2608 0.8582 0.2709 0.133 Uiso 0.481(8) 1 calc R U P A 2
C21 C 0.39798(14) 0.7899(5) 0.53914(18) 0.0695(12) Uani 1 1 d . . . . .
C22 C 0.41812(18) 0.8821(6) 0.5739(2) 0.0942(17) Uani 1 1 d . . . . .
H22 H 0.4362 0.9494 0.5656 0.113 Uiso 1 1 calc R U . . .
C23 C 0.4100(2) 0.8696(8) 0.6217(3) 0.114(2) Uani 1 1 d . . . . .
H23 H 0.4230 0.9301 0.6460 0.136 Uiso 1 1 calc R U . . .
C24 C 0.3835(2) 0.7707(8) 0.6341(2) 0.109(2) Uani 1 1 d . . . . .
H24 H 0.3794 0.7645 0.6667 0.131 Uiso 1 1 calc R U . . .
C25 C 0.36250(18) 0.6793(6) 0.59939(18) 0.0870(15) Uani 1 1 d . . . . .
H25 H 0.3436 0.6147 0.6082 0.104 Uiso 1 1 calc R U . . .
C26 C 0.37012(14) 0.6857(5) 0.55167(15) 0.0650(12) Uani 1 1 d . . . . .
C27 C 0.35688(13) 0.6116(4) 0.50640(14) 0.0572(10) Uani 1 1 d . . . . .
C28 C 0.37598(13) 0.6694(4) 0.47143(15) 0.0592(10) Uani 1 1 d . . . . .
C29 C 0.35348(15) 0.3641(4) 0.51211(15) 0.0631(11) Uani 1 1 d . . . . .
C30 C 0.32952(13) 0.4904(4) 0.48809(14) 0.0567(10) Uani 1 1 d . . . . .
C31 C 0.28418(13) 0.4842(4) 0.50494(13) 0.0543(10) Uani 1 1 d . . . . .
C32 C 0.24748(15) 0.5691(5) 0.49683(16) 0.0680(11) Uani 1 1 d . . . . .
H32 H 0.2466 0.6408 0.4756 0.082 Uiso 1 1 calc R U . . .
C33 C 0.21195(16) 0.5457(6) 0.52093(19) 0.0798(14) Uani 1 1 d . . . . .
H33 H 0.1873 0.6031 0.5162 0.096 Uiso 1 1 calc R U . . .
C34 C 0.21266(17) 0.4390(6) 0.55159(19) 0.0842(15) Uani 1 1 d . . . . .
H34 H 0.1878 0.4232 0.5663 0.101 Uiso 1 1 calc R U . . .
C35 C 0.24943(17) 0.3547(5) 0.56110(17) 0.0773(13) Uani 1 1 d . . . . .
H35 H 0.2502 0.2841 0.5829 0.093 Uiso 1 1 calc R U . . .
C36 C 0.28527(14) 0.3779(4) 0.53722(14) 0.0599(10) Uani 1 1 d . . . . .
C37 C 0.33953(18) 0.1945(5) 0.57268(17) 0.0758(13) Uani 1 1 d . . . . .
H37A H 0.3616 0.1439 0.5591 0.091 Uiso 1 1 calc R U . . .
H37B H 0.3130 0.1391 0.5720 0.091 Uiso 1 1 calc R U . . .
C38 C 0.3599(3) 0.2295(7) 0.6259(3) 0.1293(18) Uani 1 1 d . U . . .
C39 C 0.3775(3) 0.3386(9) 0.6445(3) 0.156(2) Uani 1 1 d . U . . .
H39 H 0.3748 0.4087 0.6222 0.187 Uiso 1 1 calc R U . . .
C40 C 0.3999(4) 0.3669(10) 0.6924(3) 0.168(2) Uani 1 1 d . U . . .
H40 H 0.4186 0.4401 0.7002 0.202 Uiso 1 1 calc R U . . .
C41 C 0.3928(4) 0.2850(11) 0.7250(4) 0.172(2) Uani 1 1 d . U . . .
H41 H 0.4039 0.3043 0.7584 0.206 Uiso 1 1 calc R U . . .
C42 C 0.3696(4) 0.1703(10) 0.7131(3) 0.165(2) Uani 1 1 d . U . . .
H42 H 0.3651 0.1120 0.7378 0.198 Uiso 1 1 calc R U . . .
C43 C 0.3530(3) 0.1429(9) 0.6636(3) 0.148(2) Uani 1 1 d . U . . .
H43 H 0.3368 0.0653 0.6549 0.177 Uiso 1 1 calc R U . . .
N1 N 0.47679(13) 0.5051(5) 0.39873(17) 0.0921(13) Uani 1 1 d . . . . .
N2 N 0.29009(11) 0.6506(4) 0.37646(12) 0.0624(9) Uani 1 1 d . . . . .
N3 N 0.40071(11) 0.7767(4) 0.49018(14) 0.0685(10) Uani 1 1 d . . . . .
H3A H 0.4155 0.8276 0.4741 0.082 Uiso 1 1 calc R U . . .
N4 N 0.32595(12) 0.3095(3) 0.54095(12) 0.0623(9) Uani 1 1 d . . . . .
O1 O 0.34540(12) 0.8009(4) 0.36866(13) 0.0915(11) Uani 1 1 d . . . . .
O2 O 0.25090(11) 0.4679(4) 0.39122(11) 0.0824(10) Uani 1 1 d . . . . .
O3 O 0.38923(11) 0.3234(3) 0.50603(13) 0.0870(10) Uani 1 1 d . . . . .

loop_
_atom_site_aniso_label
_atom_site_aniso_U_11
_atom_site_aniso_U_22
_atom_site_aniso_U_33
_atom_site_aniso_U_23
_atom_site_aniso_U_13
_atom_site_aniso_U_12
C1 0.063(3) 0.217(8) 0.152(6) -0.026(6) 0.020(4) 0.017(4)
C2 0.073(3) 0.109(4) 0.073(3) -0.001(3) 0.029(3) 0.008(3)
C3 0.097(4) 0.149(6) 0.101(4) -0.010(4) 0.040(4) 0.032(4)
C4 0.147(7) 0.151(6) 0.089(5) -0.030(4) 0.040(5) 0.006(5)
C5 0.125(6) 0.153(6) 0.079(4) -0.035(4) 0.015(4) 0.007(5)
C6 0.089(4) 0.120(4) 0.066(3) -0.012(3) 0.010(3) -0.001(3)
C7 0.070(3) 0.087(3) 0.058(3) 0.003(2) 0.020(2) -0.003(2)
C8 0.059(3) 0.079(3) 0.060(3) 0.000(2) 0.011(2) -0.004(2)
C9 0.067(3) 0.115(4) 0.066(3) -0.014(3) 0.006(2) 0.004(3)
C10 0.058(3) 0.066(3) 0.059(2) 0.004(2) 0.0109(19) -0.002(2)
C11 0.053(2) 0.068(3) 0.053(2) -0.0003(19) 0.0088(18) -0.0017(19)
C12 0.064(2) 0.062(2) 0.048(2) -0.0052(18) 0.0108(18) -0.0031(19)
C13 0.064(3) 0.071(3) 0.043(2) -0.0017(19) 0.0118(18) -0.008(2)
C14 0.068(3) 0.087(3) 0.070(3) 0.002(2) -0.004(2) 0.006(2)
C15 0.109(3) 0.111(3) 0.066(2) 0.006(2) 0.002(2) 0.003(2)
C16 0.121(4) 0.122(4) 0.078(3) -0.002(3) 0.000(3) 0.003(3)
C17 0.130(4) 0.128(4) 0.080(3) -0.003(3) 0.000(3) 0.005(3)
C18 0.138(4) 0.129(4) 0.077(3) 0.003(3) 0.004(3) 0.002(3)
C19 0.135(4) 0.128(4) 0.077(3) 0.003(3) 0.012(3) 0.000(3)
C20 0.126(4) 0.125(4) 0.075(3) 0.002(3) 0.012(3) -0.002(3)
C16' 0.127(4) 0.121(4) 0.077(3) -0.001(3) 0.001(3) -0.001(3)
C17' 0.133(4) 0.127(4) 0.078(3) -0.002(3) 0.002(3) 0.001(3)
C18' 0.137(4) 0.130(4) 0.077(3) 0.003(3) 0.004(3) 0.003(3)
C19' 0.135(4) 0.128(4) 0.078(3) 0.007(3) 0.010(3) 0.003(3)
C20' 0.128(4) 0.122(4) 0.077(3) 0.007(3) 0.009(3) 0.002(3)
C21 0.048(2) 0.078(3) 0.076(3) -0.019(2) -0.001(2) 0.008(2)
C22 0.083(3) 0.086(4) 0.103(4) -0.034(3) -0.005(3) 0.008(3)
C23 0.105(5) 0.129(6) 0.096(5) -0.054(4) -0.004(4) 0.021(4)
C24 0.116(5) 0.136(6) 0.071(4) -0.030(4) 0.006(3) 0.014(4)
C25 0.084(3) 0.112(4) 0.063(3) -0.016(3) 0.009(2) 0.012(3)
C26 0.057(2) 0.078(3) 0.056(3) -0.012(2) 0.0022(19) 0.017(2)
C27 0.053(2) 0.062(2) 0.054(2) -0.005(2) 0.0043(18) 0.0021(19)
C28 0.045(2) 0.071(3) 0.059(2) -0.007(2) 0.0035(18) -0.0009(19)
C29 0.062(3) 0.070(3) 0.054(2) -0.004(2) 0.006(2) 0.009(2)
C30 0.055(2) 0.066(2) 0.048(2) 0.0020(18) 0.0098(17) 0.0049(19)
C31 0.058(2) 0.059(2) 0.044(2) -0.0038(18) 0.0071(17) 0.0016(19)
C32 0.069(3) 0.073(3) 0.059(2) -0.005(2) 0.007(2) 0.009(2)
C33 0.057(3) 0.110(4) 0.070(3) -0.014(3) 0.007(2) 0.017(3)
C34 0.061(3) 0.122(4) 0.073(3) -0.010(3) 0.022(2) 0.005(3)
C35 0.077(3) 0.095(3) 0.061(3) 0.007(2) 0.019(2) -0.010(3)
C36 0.058(2) 0.070(3) 0.049(2) -0.001(2) 0.0061(18) 0.002(2)
C37 0.087(3) 0.067(3) 0.066(3) 0.013(2) -0.002(2) 0.005(2)
C38 0.170(4) 0.107(4) 0.089(3) 0.009(3) -0.024(3) -0.002(3)
C39 0.202(5) 0.134(4) 0.107(3) 0.000(3) -0.024(3) -0.018(4)
C40 0.225(5) 0.150(4) 0.107(4) -0.006(3) -0.017(4) -0.025(4)
C41 0.224(5) 0.162(5) 0.110(4) -0.004(3) -0.012(4) -0.015(4)
C42 0.205(5) 0.164(4) 0.108(3) 0.008(3) -0.011(4) -0.012(4)
C43 0.182(5) 0.146(4) 0.099(3) 0.010(3) -0.010(3) -0.011(4)
N1 0.059(2) 0.130(4) 0.088(3) -0.012(3) 0.018(2) 0.009(2)
N2 0.053(2) 0.076(2) 0.0534(19) -0.0014(17) 0.0007(15) 0.0036(17)
N3 0.060(2) 0.068(2) 0.075(3) -0.0066(19) 0.0057(17) -0.0077(17)
N4 0.066(2) 0.066(2) 0.0529(19) 0.0039(16) 0.0083(16) 0.0051(17)
O1 0.085(2) 0.087(2) 0.095(3) 0.024(2) 0.0012(18) -0.0126(19)
O2 0.0677(19) 0.114(3) 0.0601(18) 0.0069(17) 0.0010(15) -0.0301(19)
O3 0.070(2) 0.099(2) 0.096(2) 0.0084(19) 0.0252(18) 0.0288(18)

loop_
_atom_type_symbol
_atom_type_description
_atom_type_scat_dispersion_real
_atom_type_scat_dispersion_imag
_atom_type_scat_source
C C 0.0033 0.0016 'International Tables Vol C Tables 4.2.6.8 and 6.1.1.4'
H H 0.0000 0.0000 'International Tables Vol C Tables 4.2.6.8 and 6.1.1.4'
N N 0.0061 0.0033 'International Tables Vol C Tables 4.2.6.8 and 6.1.1.4'
O O 0.0106 0.0060 'International Tables Vol C Tables 4.2.6.8 and 6.1.1.4'

loop_
_geom_angle_atom_site_label_1
_geom_angle_atom_site_label_2
_geom_angle_atom_site_label_3
_geom_angle
_geom_angle_site_symmetry_1
_geom_angle_site_symmetry_3
_geom_angle_publ_flag
N1 C1 H1A 109.5 . . ?
N1 C1 H1B 109.5 . . ?
H1A C1 H1B 109.5 . . ?
N1 C1 H1C 109.5 . . ?
H1A C1 H1C 109.5 . . ?
H1B C1 H1C 109.5 . . ?
N1 C2 C7 108.7(4) . . ?
N1 C2 C3 130.6(5) . . ?
C7 C2 C3 120.7(5) . . ?
C4 C3 C2 118.0(6) . . ?
C4 C3 H3 121.0 . . ?
C2 C3 H3 121.0 . . ?
C3 C4 C5 121.7(6) . . ?
C3 C4 H4 119.1 . . ?
C5 C4 H4 119.1 . . ?
C6 C5 C4 120.7(6) . . ?
C6 C5 H5 119.7 . . ?
C4 C5 H5 119.7 . . ?
C5 C6 C7 119.1(6) . . ?
C5 C6 H6 120.5 . . ?
C7 C6 H6 120.5 . . ?
C2 C7 C6 119.9(5) . . ?
C2 C7 C8 106.3(4) . . ?
C6 C7 C8 133.8(4) . . ?
C9 C8 C7 104.9(4) . . ?
C9 C8 C11 126.9(4) . . ?
C7 C8 C11 128.0(4) . . ?
N1 C9 C8 111.1(4) . . ?
N1 C9 H9 124.5 . . ?
C8 C9 H9 124.5 . . ?
O1 C10 N2 125.1(4) . . ?
O1 C10 C11 125.9(4) . . ?
N2 C10 C11 108.9(4) . . ?
C28 C11 C8 114.7(3) . . ?
C28 C11 C10 108.2(3) . . ?
C8 C11 C10 113.7(3) . . ?
C28 C11 C12 100.8(3) . . ?
C8 C11 C12 115.2(4) . . ?
C10 C11 C12 102.8(3) . . ?
C13 C12 C11 105.1(3) . . ?
C13 C12 C30 113.3(3) . . ?
C11 C12 C30 109.5(3) . . ?
C13 C12 H12 109.6 . . ?
C11 C12 H12 109.6 . . ?
C30 C12 H12 109.6 . . ?
O2 C13 N2 123.9(4) . . ?
O2 C13 C12 127.6(4) . . ?
N2 C13 C12 108.5(3) . . ?
N2 C14 C15 112.7(4) . . ?
N2 C14 H14A 109.1 . . ?
C15 C14 H14A 109.1 . . ?
N2 C14 H14B 109.1 . . ?
C15 C14 H14B 109.1 . . ?
H14A C14 H14B 107.8 . . ?
C16' C15 C20' 119.6(6) . . ?
C20 C15 C16 116.9(5) . . ?
C16' C15 C14 123.3(5) . . ?
C20' C15 C14 114.8(6) . . ?
C20 C15 C14 125.7(5) . . ?
C16 C15 C14 117.3(5) . . ?
C17 C16 C15 120.7(6) . . ?
C17 C16 H16 119.6 . . ?
C15 C16 H16 119.6 . . ?
C18 C17 C16 119.9(6) . . ?
C18 C17 H17 120.0 . . ?
C16 C17 H17 120.0 . . ?
C19 C18 C17 119.0(6) . . ?
C19 C18 H18 120.5 . . ?
C17 C18 H18 120.5 . . ?
C18 C19 C20 119.1(6) . . ?
C18 C19 H19 120.4 . . ?
C20 C19 H19 120.4 . . ?
C19 C20 C15 122.0(6) . . ?
C19 C20 H20 119.0 . . ?
C15 C20 H20 119.0 . . ?
C15 C16' C17' 119.5(6) . . ?
C15 C16' H16' 120.2 . . ?
C17' C16' H16' 120.2 . . ?
C16' C17' C18' 118.5(6) . . ?
C16' C17' H17' 120.7 . . ?
C18' C17' H17' 120.7 . . ?
C19' C18' C17' 119.9(6) . . ?
C19' C18' H18' 120.0 . . ?
C17' C18' H18' 120.0 . . ?
C20' C19' C18' 120.2(7) . . ?
C20' C19' H19' 119.9 . . ?
C18' C19' H19' 119.9 . . ?
C19' C20' C15 118.2(6) . . ?
C19' C20' H20' 120.9 . . ?
C15 C20' H20' 120.9 . . ?
N3 C21 C22 129.6(5) . . ?
N3 C21 C26 108.5(4) . . ?
C22 C21 C26 121.9(5) . . ?
C21 C22 C23 117.0(6) . . ?
C21 C22 H22 121.5 . . ?
C23 C22 H22 121.5 . . ?
C24 C23 C22 121.6(6) . . ?
C24 C23 H23 119.2 . . ?
C22 C23 H23 119.2 . . ?
C23 C24 C25 121.9(6) . . ?
C23 C24 H24 119.1 . . ?
C25 C24 H24 119.1 . . ?
C26 C25 C24 118.8(6) . . ?
C26 C25 H25 120.6 . . ?
C24 C25 H25 120.6 . . ?
C25 C26 C21 118.8(4) . . ?
C25 C26 C27 136.7(5) . . ?
C21 C26 C27 104.5(4) . . ?
C28 C27 C26 107.7(4) . . ?
C28 C27 C30 113.6(3) . . ?
C26 C27 C30 138.7(4) . . ?
C27 C28 N3 111.0(4) . . ?
C27 C28 C11 114.7(4) . . ?
N3 C28 C11 134.3(4) . . ?
O3 C29 N4 127.2(4) . . ?
O3 C29 C30 125.4(4) . . ?
N4 C29 C30 107.4(4) . . ?
C27 C30 C31 113.0(3) . . ?
C27 C30 C29 111.2(3) . . ?
C31 C30 C29 101.6(3) . . ?
C27 C30 C12 100.7(3) . . ?
C31 C30 C12 120.5(3) . . ?
C29 C30 C12 110.1(3) . . ?
C32 C31 C36 120.1(4) . . ?
C32 C31 C30 131.0(4) . . ?
C36 C31 C30 108.6(3) . . ?
C31 C32 C33 118.8(4) . . ?
C31 C32 H32 120.6 . . ?
C33 C32 H32 120.6 . . ?
C34 C33 C32 120.9(5) . . ?
C34 C33 H33 119.6 . . ?
C32 C33 H33 119.6 . . ?
C33 C34 C35 121.3(5) . . ?
C33 C34 H34 119.3 . . ?
C35 C34 H34 119.3 . . ?
C34 C35 C36 118.1(5) . . ?
C34 C35 H35 121.0 . . ?
C36 C35 H35 121.0 . . ?
C35 C36 N4 129.2(4) . . ?
C35 C36 C31 120.8(4) . . ?
N4 C36 C31 109.9(4) . . ?
N4 C37 C38 113.4(4) . . ?
N4 C37 H37A 108.9 . . ?
C38 C37 H37A 108.9 . . ?
N4 C37 H37B 108.9 . . ?
C38 C37 H37B 108.9 . . ?
H37A C37 H37B 107.7 . . ?
C39 C38 C43 111.1(7) . . ?
C39 C38 C37 129.6(7) . . ?
C43 C38 C37 118.3(7) . . ?
C38 C39 C40 129.5(9) . . ?
C38 C39 H39 115.2 . . ?
C40 C39 H39 115.2 . . ?
C41 C40 C39 114.6(10) . . ?
C41 C40 H40 122.7 . . ?
C39 C40 H40 122.7 . . ?
C40 C41 C42 122.8(9) . . ?
C40 C41 H41 118.6 . . ?
C42 C41 H41 118.6 . . ?
C41 C42 C43 118.3(9) . . ?
C41 C42 H42 120.9 . . ?
C43 C42 H42 120.9 . . ?
C42 C43 C38 121.4(8) . . ?
C42 C43 H43 119.3 . . ?
C38 C43 H43 119.3 . . ?
C9 N1 C2 109.0(4) . . ?
C9 N1 C1 125.3(5) . . ?
C2 N1 C1 125.6(5) . . ?
C10 N2 C13 114.3(3) . . ?
C10 N2 C14 123.5(4) . . ?
C13 N2 C14 122.2(4) . . ?
C28 N3 C21 108.2(4) . . ?
C28 N3 H3A 125.9 . . ?
C21 N3 H3A 125.9 . . ?
C29 N4 C36 112.2(3) . . ?
C29 N4 C37 122.6(4) . . ?
C36 N4 C37 125.2(4) . . ?

loop_
_geom_bond_atom_site_label_1
_geom_bond_atom_site_label_2
_geom_bond_distance
_geom_bond_site_symmetry_2
_geom_bond_publ_flag
C1 N1 1.479(7) . ?
C1 H1A 0.9600 . ?
C1 H1B 0.9600 . ?
C1 H1C 0.9600 . ?
C2 N1 1.343(7) . ?
C2 C7 1.392(6) . ?
C2 C3 1.416(8) . ?
C3 C4 1.358(9) . ?
C3 H3 0.9300 . ?
C4 C5 1.403(10) . ?
C4 H4 0.9300 . ?
C5 C6 1.367(8) . ?
C5 H5 0.9300 . ?
C6 C7 1.403(7) . ?
C6 H6 0.9300 . ?
C7 C8 1.440(6) . ?
C8 C9 1.366(6) . ?
C8 C11 1.502(6) . ?
C9 N1 1.339(6) . ?
C9 H9 0.9300 . ?
C10 O1 1.213(5) . ?
C10 N2 1.371(5) . ?
C10 C11 1.529(6) . ?
C11 C28 1.501(6) . ?
C11 C12 1.571(6) . ?
C12 C13 1.502(6) . ?
C12 C30 1.587(5) . ?
C12 H12 0.9800 . ?
C13 O2 1.204(5) . ?
C13 N2 1.373(5) . ?
C14 N2 1.489(5) . ?
C14 C15 1.518(6) . ?
C14 H14A 0.9700 . ?
C14 H14B 0.9700 . ?
C15 C16' 1.385(5) . ?
C15 C20' 1.387(5) . ?
C15 C20 1.391(4) . ?
C15 C16 1.392(5) . ?
C16 C17 1.388(5) . ?
C16 H16 0.9300 . ?
C17 C18 1.388(5) . ?
C17 H17 0.9300 . ?
C18 C19 1.384(5) . ?
C18 H18 0.9300 . ?
C19 C20 1.387(5) . ?
C19 H19 0.9300 . ?
C20 H20 0.9300 . ?
C16' C17' 1.388(5) . ?
C16' H16' 0.9300 . ?
C17' C18' 1.391(5) . ?
C17' H17' 0.9300 . ?
C18' C19' 1.381(5) . ?
C18' H18' 0.9300 . ?
C19' C20' 1.358(11) . ?
C19' H19' 0.9300 . ?
C20' H20' 0.9300 . ?
C21 N3 1.369(6) . ?
C21 C22 1.383(7) . ?
C21 C26 1.432(7) . ?
C22 C23 1.389(9) . ?
C22 H22 0.9300 . ?
C23 C24 1.367(10) . ?
C23 H23 0.9300 . ?
C24 C25 1.385(8) . ?
C24 H24 0.9300 . ?
C25 C26 1.376(7) . ?
C25 H25 0.9300 . ?
C26 C27 1.437(6) . ?
C27 C28 1.348(6) . ?
C27 C30 1.507(6) . ?
C28 N3 1.359(5) . ?
C29 O3 1.191(5) . ?
C29 N4 1.372(6) . ?
C29 C30 1.549(6) . ?
C30 C31 1.523(6) . ?
C31 C32 1.379(6) . ?
C31 C36 1.392(6) . ?
C32 C33 1.384(7) . ?
C32 H32 0.9300 . ?
C33 C34 1.369(7) . ?
C33 H33 0.9300 . ?
C34 C35 1.378(7) . ?
C34 H34 0.9300 . ?
C35 C36 1.388(6) . ?
C35 H35 0.9300 . ?
C36 N4 1.389(5) . ?
C37 N4 1.464(5) . ?
C37 C38 1.506(8) . ?
C37 H37A 0.9700 . ?
C37 H37B 0.9700 . ?
C38 C39 1.287(10) . ?
C38 C43 1.404(10) . ?
C39 C40 1.379(11) . ?
C39 H39 0.9300 . ?
C40 C41 1.270(12) . ?
C40 H40 0.9300 . ?
C41 C42 1.362(13) . ?
C41 H41 0.9300 . ?
C42 C43 1.376(11) . ?
C42 H42 0.9300 . ?
C43 H43 0.9300 . ?
N3 H3A 0.8600 . ?
